data_4325291
loop_
_publ_author_name
'Thomas S. Teets'
'Timothy R. Cook'
'Brian D. McCarthy'
'Daniel G. Nocera'

_publ_section_title
;
 Redox Chemistry, Acid Reactivity, and Hydrogenation Reactions of
 Two-Electron Mixed Valence Diiridium and Dirhodium Complexes
;
_journal_name_full 'Inorganic Chemistry'
_journal_page_first 5223
_journal_page_last 5233
_journal_paper_doi 10.1021/ic2005248
_journal_volume 50
_journal_year 2011
_chemical_formula_moiety C33H49F24N5O8P4Rh2
_chemical_formula_sum 'C33 H49 F24 N5 O8 P4 Rh2'
_chemical_formula_weight 1429.47
_chemical_name_common Rh2(tfepma)2(CNtBu)3
_space_group_crystal_system triclinic
_space_group_IT_number 2
_space_group_name_Hall '-P 1'
_space_group_name_H-M_alt 'P -1'
_atom_sites_solution_hydrogens geom
_atom_sites_solution_primary direct
_atom_sites_solution_secondary difmap
_audit_creation_method SHELXL-97
_cell_angle_alpha 98.562(3)
_cell_angle_beta 97.729(2)
_cell_angle_gamma 108.231(2)
_cell_formula_units_Z 2
_cell_length_a 11.4612(12)
_cell_length_b 11.9197(13)
_cell_length_c 21.769(3)
_cell_measurement_reflns_used 9957
_cell_measurement_temperature 100(2)
_cell_measurement_theta_max 30.47
_cell_measurement_theta_min 2.24
_cell_volume 2740.8(6)
_computing_cell_refinement 'Bruker SAINT'
_computing_data_collection 'Bruker APEX2'
_computing_data_reduction 'Bruker SAINT'
_computing_molecular_graphics 'Bruker SHELXTL'
_computing_publication_material 'Bruker SHELXTL'
_computing_structure_refinement 'SHELXL-97 (Sheldrick, 2008)'
_computing_structure_solution 'SHELXS-97 (Sheldrick, 2008)'
_diffrn_ambient_temperature 100(2)
_diffrn_measured_fraction_theta_full 0.997
_diffrn_measured_fraction_theta_max 0.997
_diffrn_measurement_device_type 'Bruker APEX-II CCD'
_diffrn_measurement_method '\f and \w scans'
_diffrn_radiation_monochromator graphite
_diffrn_radiation_source 'fine-focus sealed tube'
_diffrn_radiation_type MoK\a
_diffrn_radiation_wavelength 0.71073
_diffrn_reflns_av_R_equivalents 0.0675
_diffrn_reflns_av_sigmaI/netI 0.0663
_diffrn_reflns_limit_h_max 14
_diffrn_reflns_limit_h_min -14
_diffrn_reflns_limit_k_max 15
_diffrn_reflns_limit_k_min -15
_diffrn_reflns_limit_l_max 27
_diffrn_reflns_limit_l_min -27
_diffrn_reflns_number 45473
_diffrn_reflns_theta_full 26.73
_diffrn_reflns_theta_max 26.73
_diffrn_reflns_theta_min 0.96
_exptl_absorpt_coefficient_mu 0.848
_exptl_absorpt_correction_T_max 0.9588
_exptl_absorpt_correction_T_min 0.8159
_exptl_absorpt_correction_type multi-scan
_exptl_absorpt_process_details Sadabs
_exptl_crystal_colour yellow
_exptl_crystal_density_diffrn 1.732
_exptl_crystal_description Plate
_exptl_crystal_F_000 1424
_exptl_crystal_size_max 0.25
_exptl_crystal_size_mid 0.20
_exptl_crystal_size_min 0.05
_refine_diff_density_max 0.944
_refine_diff_density_min -0.739
_refine_diff_density_rms 0.117
_refine_ls_extinction_method none
_refine_ls_goodness_of_fit_ref 1.037
_refine_ls_hydrogen_treatment constr
_refine_ls_matrix_type full
_refine_ls_number_parameters 696
_refine_ls_number_reflns 11607
_refine_ls_number_restraints 0
_refine_ls_restrained_S_all 1.037
_refine_ls_R_factor_all 0.0683
_refine_ls_R_factor_gt 0.0436
_refine_ls_shift/su_max 0.002
_refine_ls_shift/su_mean 0.000
_refine_ls_structure_factor_coef Fsqd
_refine_ls_weighting_details 'calc w=1/[\s^2^(Fo^2^)+(0.0502P)^2^+0.4416P] where P=(Fo^2^+2Fc^2^)/3'
_refine_ls_weighting_scheme calc
_refine_ls_wR_factor_gt 0.0961
_refine_ls_wR_factor_ref 0.1086
_reflns_number_gt 8613
_reflns_number_total 11607
_reflns_threshold_expression >2sigma(I)
_cod_data_source_file ic2005248_si_002_04.cif
_cod_data_source_block 5
_cod_depositor_comments
;
 Updating space group information.

 Antanas Vaitkus,
 2018-07-15
;
_cod_database_code 4325291

loop_
_space_group_symop_id
_space_group_symop_operation_xyz
1 x,y,z
2 -x,-y,-z

loop_
_atom_site_label
_atom_site_type_symbol
_atom_site_fract_x
_atom_site_fract_y
_atom_site_fract_z
_atom_site_U_iso_or_equiv
_atom_site_adp_type
_atom_site_occupancy
_atom_site_symmetry_multiplicity
_atom_site_calc_flag
_atom_site_refinement_flags
Rh1 Rh 0.42343(3) 1.34068(3) 0.221813(14) 0.01609(8) Uani 1 1 d .
Rh2 Rh 0.55398(3) 1.24069(3) 0.296539(14) 0.01679(8) Uani 1 1 d .
P1 P 0.51166(9) 1.51227(9) 0.30384(5) 0.0168(2) Uani 1 1 d .
P2 P 0.51632(9) 1.35263(9) 0.37800(5) 0.0174(2) Uani 1 1 d .
P3 P 0.53188(9) 1.31445(9) 0.15386(5) 0.0178(2) Uani 1 1 d .
P4 P 0.62163(9) 1.16525(9) 0.21663(5) 0.0189(2) Uani 1 1 d .
O1 O 0.4549(2) 1.6233(2) 0.31234(12) 0.0205(6) Uani 1 1 d .
O2 O 0.6559(2) 1.6182(2) 0.31687(12) 0.0208(6) Uani 1 1 d .
O3 O 0.6136(2) 1.3818(2) 0.44872(12) 0.0211(6) Uani 1 1 d .
O4 O 0.3856(2) 1.2995(2) 0.39735(12) 0.0223(6) Uani 1 1 d .
O5 O 0.6372(2) 1.4299(2) 0.14160(13) 0.0213(6) Uani 1 1 d .
O6 O 0.4491(2) 1.2505(2) 0.07741(12) 0.0227(6) Uani 1 1 d .
O7 O 0.5508(2) 1.0203(2) 0.17223(13) 0.0244(6) Uani 1 1 d .
O8 O 0.7662(2) 1.1609(2) 0.23649(12) 0.0224(6) Uani 1 1 d .
F1 F 0.1717(2) 1.6854(2) 0.30354(14) 0.0450(7) Uani 1 1 d .
F2 F 0.3533(3) 1.7779(2) 0.37861(13) 0.0437(7) Uani 1 1 d .
F3 F 0.3450(3) 1.7815(3) 0.28422(15) 0.0554(9) Uani 1 1 d .
F4 F 0.9125(2) 1.7815(2) 0.34411(13) 0.0423(7) Uani 1 1 d .
F5 F 0.9781(2) 1.6414(2) 0.36678(13) 0.0436(7) Uani 1 1 d .
F6 F 0.8690(2) 1.7147(2) 0.41976(12) 0.0366(6) Uani 1 1 d .
F7 F 0.9382(2) 1.5387(2) 0.54536(11) 0.0391(7) Uani 1 1 d .
F8 F 0.7940(2) 1.3763(2) 0.54982(12) 0.0406(7) Uani 1 1 d .
F9 F 0.7658(2) 1.5485(2) 0.56541(11) 0.0346(6) Uani 1 1 d .
F10 F 0.1539(2) 1.0163(2) 0.39298(13) 0.0481(8) Uani 1 1 d .
F11 F 0.2025(2) 1.2008(3) 0.45567(12) 0.0444(7) Uani 1 1 d .
F12 F 0.1238(2) 1.1595(2) 0.35531(12) 0.0398(7) Uani 1 1 d .
F13 F 0.7934(3) 1.6803(3) 0.19554(15) 0.0714(11) Uani 1 1 d .
F14 F 0.7841(3) 1.6077(3) 0.10033(15) 0.0597(9) Uani 1 1 d .
F15 F 0.6817(3) 1.7250(3) 0.12247(17) 0.0635(10) Uani 1 1 d .
F16 F 0.1679(2) 0.9964(2) -0.02420(12) 0.0437(7) Uani 1 1 d .
F17 F 0.2208(2) 1.1909(2) -0.01632(13) 0.0453(7) Uani 1 1 d .
F18 F 0.3371(2) 1.0938(2) -0.04632(12) 0.0415(7) Uani 1 1 d .
F19 F 0.3272(2) 0.8128(2) 0.14758(14) 0.0460(7) Uani 1 1 d .
F20 F 0.4423(2) 0.7091(2) 0.17459(14) 0.0430(7) Uani 1 1 d .
F21 F 0.4552(2) 0.7805(2) 0.09597(13) 0.0430(7) Uani 1 1 d .
F22 F 1.0059(2) 1.2961(2) 0.22589(13) 0.0395(7) Uani 1 1 d .
F23 F 1.0555(2) 1.4290(2) 0.31781(12) 0.0356(6) Uani 1 1 d .
F24 F 0.8991(2) 1.4136(2) 0.24077(12) 0.0318(6) Uani 1 1 d .
N1 N 0.6743(3) 1.1116(3) 0.38060(15) 0.0219(7) Uani 1 1 d .
N2 N 0.2194(3) 1.4036(3) 0.13375(15) 0.0236(8) Uani 1 1 d .
N3 N 0.2017(3) 1.0964(3) 0.21365(16) 0.0265(8) Uani 1 1 d .
N4 N 0.5256(3) 1.4938(3) 0.37755(15) 0.0203(7) Uani 1 1 d .
N5 N 0.6259(3) 1.2303(3) 0.15918(15) 0.0216(7) Uani 1 1 d .
C1 C 0.3210(3) 1.5906(4) 0.3039(2) 0.0241(9) Uani 1 1 d .
H1A H 0.2879 1.5385 0.3335 0.029 Uiso 1 1 calc R
H1B H 0.2806 1.5470 0.2600 0.029 Uiso 1 1 calc R
C2 C 0.2977(4) 1.7091(4) 0.3179(2) 0.0300(10) Uani 1 1 d .
C3 C 0.7592(3) 1.5770(4) 0.31588(19) 0.0224(9) Uani 1 1 d .
H3A H 0.7747 1.5630 0.2722 0.027 Uiso 1 1 calc R
H3B H 0.7418 1.5002 0.3311 0.027 Uiso 1 1 calc R
C4 C 0.8790(4) 1.6789(4) 0.3614(2) 0.0286(10) Uani 1 1 d .
C5 C 0.7484(3) 1.4445(4) 0.46094(18) 0.0231(9) Uani 1 1 d .
H5A H 0.7649 1.5196 0.4442 0.028 Uiso 1 1 calc R
H5B H 0.7875 1.3931 0.4373 0.028 Uiso 1 1 calc R
C6 C 0.8108(4) 1.4765(4) 0.5303(2) 0.0255(9) Uani 1 1 d .
C7 C 0.3370(4) 1.1715(4) 0.3922(2) 0.0291(10) Uani 1 1 d .
H7A H 0.3854 1.1473 0.4258 0.035 Uiso 1 1 calc R
H7B H 0.3434 1.1297 0.3506 0.035 Uiso 1 1 calc R
C8 C 0.2044(4) 1.1383(4) 0.3989(2) 0.0328(11) Uani 1 1 d .
C9 C 0.5974(4) 1.5252(4) 0.1291(2) 0.0352(11) Uani 1 1 d .
H9A H 0.5444 1.5418 0.1592 0.042 Uiso 1 1 calc R
H9B H 0.5482 1.5052 0.0855 0.042 Uiso 1 1 calc R
C10 C 0.7149(4) 1.6338(4) 0.1369(2) 0.0342(11) Uani 1 1 d .
C11 C 0.3430(4) 1.1356(4) 0.06058(19) 0.0292(10) Uani 1 1 d .
H11A H 0.2852 1.1383 0.0903 0.035 Uiso 1 1 calc R
H11B H 0.3755 1.0696 0.0670 0.035 Uiso 1 1 calc R
C12 C 0.2691(4) 1.1051(4) -0.0063(2) 0.0313(10) Uani 1 1 d .
C13 C 0.5483(4) 0.9228(4) 0.1988(2) 0.0304(10) Uani 1 1 d .
H13A H 0.5279 0.9347 0.2416 0.036 Uiso 1 1 calc R
H13B H 0.6310 0.9120 0.2028 0.036 Uiso 1 1 calc R
C14 C 0.4436(4) 0.8070(4) 0.1538(2) 0.0307(10) Uani 1 1 d .
C15 C 0.8662(3) 1.2541(4) 0.28877(19) 0.0249(9) Uani 1 1 d .
H15A H 0.8242 1.2925 0.3180 0.030 Uiso 1 1 calc R
H15B H 0.9117 1.2116 0.3132 0.030 Uiso 1 1 calc R
C16 C 0.9564(4) 1.3477(4) 0.2678(2) 0.0256(9) Uani 1 1 d .
C40 C 0.5457(4) 1.5956(4) 0.43434(18) 0.0256(9) Uani 1 1 d .
H40A H 0.4673 1.6120 0.4357 0.038 Uiso 1 1 calc R
H40B H 0.6109 1.6686 0.4301 0.038 Uiso 1 1 calc R
H40C H 0.5715 1.5711 0.4735 0.038 Uiso 1 1 calc R
C50 C 0.6880(4) 1.1990(4) 0.1103(2) 0.0306(10) Uani 1 1 d .
H50A H 0.7397 1.1528 0.1249 0.046 Uiso 1 1 calc R
H50B H 0.7414 1.2726 0.0997 0.046 Uiso 1 1 calc R
H50C H 0.6257 1.1499 0.0727 0.046 Uiso 1 1 calc R
C100 C 0.6273(3) 1.1596(4) 0.34821(19) 0.0211(9) Uani 1 1 d .
C101 C 0.7264(4) 1.0491(4) 0.4219(2) 0.0264(9) Uani 1 1 d .
C102 C 0.8690(4) 1.1282(4) 0.4552(2) 0.0432(12) Uani 1 1 d .
H10A H 0.9192 1.1463 0.4225 0.065 Uiso 1 1 calc R
H10B H 0.9033 1.0826 0.4821 0.065 Uiso 1 1 calc R
H10C H 0.8711 1.2037 0.4811 0.065 Uiso 1 1 calc R
C103 C 0.7080(5) 0.9211(4) 0.3796(2) 0.0421(12) Uani 1 1 d .
H10D H 0.6190 0.8796 0.3614 0.063 Uiso 1 1 calc R
H10E H 0.7382 0.8724 0.4061 0.063 Uiso 1 1 calc R
H10F H 0.7555 0.9329 0.3455 0.063 Uiso 1 1 calc R
C104 C 0.6499(5) 1.0361(5) 0.4691(2) 0.0456(13) Uani 1 1 d .
H10G H 0.6547 1.1160 0.4908 0.068 Uiso 1 1 calc R
H10H H 0.6799 0.9942 0.4998 0.068 Uiso 1 1 calc R
H10I H 0.5630 0.9892 0.4488 0.068 Uiso 1 1 calc R
C200 C 0.2966(3) 1.3836(3) 0.16703(18) 0.0206(8) Uani 1 1 d .
C201 C 0.1165(4) 1.4201(4) 0.09069(19) 0.0236(9) Uani 1 1 d .
C202 C 0.0041(4) 1.2943(4) 0.0608(2) 0.0331(11) Uani 1 1 d .
H20A H -0.0628 1.3095 0.0339 0.050 Uiso 1 1 calc R
H20B H -0.0290 1.2574 0.0950 0.050 Uiso 1 1 calc R
H20C H 0.0358 1.2395 0.0353 0.050 Uiso 1 1 calc R
C203 C 0.0773(4) 1.5168(4) 0.1300(2) 0.0316(10) Uani 1 1 d .
H20D H 0.1502 1.5903 0.1459 0.047 Uiso 1 1 calc R
H20E H 0.0442 1.4862 0.1658 0.047 Uiso 1 1 calc R
H20F H 0.0125 1.5350 0.1032 0.047 Uiso 1 1 calc R
C204 C 0.1703(4) 1.4662(4) 0.0407(2) 0.0330(11) Uani 1 1 d .
H20G H 0.2403 1.5416 0.0582 0.050 Uiso 1 1 calc R
H20H H 0.1069 1.4817 0.0115 0.050 Uiso 1 1 calc R
H20I H 0.2009 1.4072 0.0180 0.050 Uiso 1 1 calc R
C300 C 0.2889(3) 1.1876(4) 0.22118(18) 0.0217(9) Uani 1 1 d .
C301 C 0.0930(4) 0.9765(4) 0.18658(19) 0.0238(9) Uani 1 1 d .
C302 C -0.0294(4) 0.9998(4) 0.1903(2) 0.0337(11) Uani 1 1 d .
H30A H -0.0999 0.9247 0.1730 0.051 Uiso 1 1 calc R
H30B H -0.0355 1.0609 0.1657 0.051 Uiso 1 1 calc R
H30C H -0.0314 1.0286 0.2345 0.051 Uiso 1 1 calc R
C303 C 0.1180(4) 0.8924(4) 0.2251(2) 0.0319(10) Uani 1 1 d .
H30D H 0.0516 0.8136 0.2108 0.048 Uiso 1 1 calc R
H30E H 0.1201 0.9236 0.2696 0.048 Uiso 1 1 calc R
H30F H 0.1988 0.8839 0.2204 0.048 Uiso 1 1 calc R
C304 C 0.0858(4) 0.9236(4) 0.1180(2) 0.0338(11) Uani 1 1 d .
H30G H 0.1659 0.9137 0.1128 0.051 Uiso 1 1 calc R
H30H H 0.0681 0.9779 0.0913 0.051 Uiso 1 1 calc R
H30I H 0.0189 0.8449 0.1056 0.051 Uiso 1 1 calc R

loop_
_atom_site_aniso_label
_atom_site_aniso_U_11
_atom_site_aniso_U_22
_atom_site_aniso_U_33
_atom_site_aniso_U_23
_atom_site_aniso_U_13
_atom_site_aniso_U_12
Rh1 0.01756(15) 0.01650(16) 0.01706(16) 0.00780(12) 0.00554(12) 0.00680(12)
Rh2 0.02059(16) 0.01696(16) 0.01788(16) 0.00887(12) 0.00794(12) 0.00918(12)
P1 0.0182(5) 0.0167(5) 0.0194(5) 0.0085(4) 0.0071(4) 0.0076(4)
P2 0.0190(5) 0.0186(5) 0.0185(5) 0.0087(4) 0.0075(4) 0.0078(4)
P3 0.0214(5) 0.0158(5) 0.0191(5) 0.0074(4) 0.0077(4) 0.0069(4)
P4 0.0232(5) 0.0177(5) 0.0207(5) 0.0085(4) 0.0096(4) 0.0095(4)
O1 0.0178(13) 0.0214(15) 0.0295(16) 0.0130(12) 0.0104(11) 0.0105(11)
O2 0.0191(13) 0.0183(14) 0.0295(16) 0.0107(12) 0.0110(11) 0.0073(11)
O3 0.0223(14) 0.0291(16) 0.0180(14) 0.0132(12) 0.0095(11) 0.0110(12)
O4 0.0225(14) 0.0241(15) 0.0282(16) 0.0153(13) 0.0154(12) 0.0097(12)
O5 0.0242(14) 0.0182(14) 0.0294(16) 0.0166(12) 0.0147(12) 0.0089(11)
O6 0.0277(14) 0.0228(15) 0.0172(14) 0.0088(12) 0.0089(11) 0.0040(12)
O7 0.0363(16) 0.0160(14) 0.0264(16) 0.0102(12) 0.0131(13) 0.0108(12)
O8 0.0238(14) 0.0243(15) 0.0267(16) 0.0123(12) 0.0121(12) 0.0124(12)
F1 0.0365(15) 0.0521(18) 0.072(2) 0.0341(16) 0.0288(14) 0.0340(13)
F2 0.0565(17) 0.0338(16) 0.0493(18) 0.0045(13) 0.0259(14) 0.0225(13)
F3 0.0603(18) 0.067(2) 0.085(2) 0.0650(19) 0.0512(17) 0.0486(16)
F4 0.0380(15) 0.0299(15) 0.0587(18) 0.0186(13) 0.0203(13) 0.0020(12)
F5 0.0252(13) 0.0524(18) 0.0583(19) 0.0092(15) 0.0097(13) 0.0205(13)
F6 0.0366(14) 0.0410(16) 0.0314(15) 0.0038(12) 0.0071(11) 0.0136(12)
F7 0.0253(13) 0.0620(19) 0.0289(14) 0.0117(13) 0.0088(11) 0.0107(12)
F8 0.0536(17) 0.0414(16) 0.0353(15) 0.0230(13) 0.0062(13) 0.0221(13)
F9 0.0378(14) 0.0458(16) 0.0265(14) 0.0022(12) 0.0093(11) 0.0241(12)
F10 0.0463(16) 0.0409(17) 0.0535(18) 0.0227(14) 0.0250(14) -0.0024(13)
F11 0.0395(15) 0.0586(19) 0.0298(15) 0.0089(13) 0.0221(12) 0.0030(13)
F12 0.0273(13) 0.0593(18) 0.0337(15) 0.0159(13) 0.0078(11) 0.0123(12)
F13 0.090(2) 0.0448(19) 0.0464(19) 0.0196(15) 0.0001(17) -0.0223(17)
F14 0.074(2) 0.056(2) 0.079(2) 0.0430(18) 0.0623(19) 0.0294(16)
F15 0.0580(19) 0.0436(18) 0.118(3) 0.0591(19) 0.0475(19) 0.0248(15)
F16 0.0493(16) 0.0343(15) 0.0318(15) 0.0064(12) 0.0045(12) -0.0061(12)
F17 0.0470(16) 0.0428(17) 0.0491(18) 0.0123(14) 0.0011(13) 0.0215(14)
F18 0.0576(17) 0.0458(17) 0.0254(14) 0.0091(12) 0.0219(13) 0.0168(14)
F19 0.0337(14) 0.0351(16) 0.080(2) 0.0244(15) 0.0272(14) 0.0144(12)
F20 0.0562(17) 0.0209(14) 0.066(2) 0.0232(13) 0.0319(15) 0.0176(12)
F21 0.0575(17) 0.0298(15) 0.0396(16) 0.0037(12) 0.0227(14) 0.0081(13)
F22 0.0442(15) 0.0408(16) 0.0496(17) 0.0203(13) 0.0350(13) 0.0212(12)
F23 0.0274(13) 0.0414(16) 0.0347(15) 0.0129(12) 0.0089(11) 0.0036(11)
F24 0.0351(13) 0.0285(14) 0.0408(15) 0.0202(12) 0.0138(11) 0.0143(11)
N1 0.0274(18) 0.0251(19) 0.0206(18) 0.0064(15) 0.0068(14) 0.0175(15)
N2 0.0269(18) 0.029(2) 0.0206(18) 0.0116(15) 0.0067(15) 0.0139(15)
N3 0.0280(18) 0.0237(19) 0.028(2) 0.0130(16) 0.0070(15) 0.0053(15)
N4 0.0287(17) 0.0188(17) 0.0177(17) 0.0068(14) 0.0098(14) 0.0105(14)
N5 0.0303(18) 0.0237(18) 0.0222(18) 0.0142(15) 0.0163(14) 0.0163(15)
C1 0.024(2) 0.026(2) 0.027(2) 0.0086(18) 0.0095(17) 0.0112(17)
C2 0.030(2) 0.030(2) 0.043(3) 0.019(2) 0.021(2) 0.0179(19)
C3 0.022(2) 0.025(2) 0.025(2) 0.0092(18) 0.0104(16) 0.0099(17)
C4 0.025(2) 0.034(3) 0.034(3) 0.013(2) 0.0142(19) 0.0132(19)
C5 0.022(2) 0.032(2) 0.021(2) 0.0109(18) 0.0069(16) 0.0133(17)
C6 0.022(2) 0.030(2) 0.029(2) 0.012(2) 0.0075(17) 0.0128(18)
C7 0.025(2) 0.032(2) 0.038(3) 0.019(2) 0.0130(19) 0.0114(18)
C8 0.031(2) 0.039(3) 0.024(2) 0.009(2) 0.0079(19) 0.004(2)
C9 0.030(2) 0.031(3) 0.056(3) 0.029(2) 0.016(2) 0.014(2)
C10 0.041(3) 0.029(3) 0.042(3) 0.023(2) 0.023(2) 0.012(2)
C11 0.033(2) 0.028(2) 0.024(2) 0.0107(19) 0.0087(18) 0.0019(18)
C12 0.039(3) 0.023(2) 0.031(3) 0.003(2) 0.007(2) 0.0094(19)
C13 0.045(3) 0.020(2) 0.033(3) 0.0114(19) 0.017(2) 0.0139(19)
C14 0.037(2) 0.023(2) 0.041(3) 0.010(2) 0.020(2) 0.0152(19)
C15 0.023(2) 0.034(2) 0.029(2) 0.019(2) 0.0146(17) 0.0147(18)
C16 0.026(2) 0.029(2) 0.027(2) 0.0117(19) 0.0093(18) 0.0111(18)
C40 0.037(2) 0.025(2) 0.019(2) 0.0062(18) 0.0103(18) 0.0136(18)
C50 0.047(3) 0.034(3) 0.025(2) 0.014(2) 0.024(2) 0.024(2)
C100 0.022(2) 0.023(2) 0.024(2) 0.0074(18) 0.0119(17) 0.0112(17)
C101 0.032(2) 0.026(2) 0.030(2) 0.0188(19) 0.0064(18) 0.0164(18)
C102 0.035(3) 0.041(3) 0.054(3) 0.018(3) 0.000(2) 0.013(2)
C103 0.057(3) 0.029(3) 0.053(3) 0.017(2) 0.015(3) 0.026(2)
C104 0.060(3) 0.052(3) 0.035(3) 0.027(3) 0.023(2) 0.019(3)
C200 0.024(2) 0.020(2) 0.019(2) 0.0087(17) 0.0093(16) 0.0056(16)
C201 0.025(2) 0.029(2) 0.020(2) 0.0121(18) 0.0033(16) 0.0113(17)
C202 0.028(2) 0.039(3) 0.031(3) 0.005(2) 0.0088(19) 0.009(2)
C203 0.037(2) 0.042(3) 0.028(2) 0.016(2) 0.0126(19) 0.023(2)
C204 0.040(3) 0.043(3) 0.025(2) 0.021(2) 0.012(2) 0.019(2)
C300 0.024(2) 0.029(2) 0.019(2) 0.0127(18) 0.0064(16) 0.0136(18)
C301 0.023(2) 0.020(2) 0.029(2) 0.0117(18) 0.0074(17) 0.0051(16)
C302 0.027(2) 0.025(2) 0.049(3) 0.007(2) 0.009(2) 0.0090(18)
C303 0.036(2) 0.025(2) 0.039(3) 0.016(2) 0.013(2) 0.0098(19)
C304 0.034(2) 0.038(3) 0.032(3) 0.015(2) 0.010(2) 0.012(2)

loop_
_atom_type_symbol
_atom_type_description
_atom_type_scat_dispersion_real
_atom_type_scat_dispersion_imag
_atom_type_scat_source
C C 0.0033 0.0016 'International Tables Vol C Tables 4.2.6.8 and 6.1.1.4'
H H 0.0000 0.0000 'International Tables Vol C Tables 4.2.6.8 and 6.1.1.4'
N N 0.0061 0.0033 'International Tables Vol C Tables 4.2.6.8 and 6.1.1.4'
O O 0.0106 0.0060 'International Tables Vol C Tables 4.2.6.8 and 6.1.1.4'
F F 0.0171 0.0103 'International Tables Vol C Tables 4.2.6.8 and 6.1.1.4'
P P 0.1023 0.0942 'International Tables Vol C Tables 4.2.6.8 and 6.1.1.4'
Rh Rh -1.1178 0.9187 'International Tables Vol C Tables 4.2.6.8 and 6.1.1.4'

loop_
_geom_angle_atom_site_label_1
_geom_angle_atom_site_label_2
_geom_angle_atom_site_label_3
_geom_angle
C300 Rh1 C200 87.55(15)
C300 Rh1 P3 110.68(12)
C200 Rh1 P3 97.90(11)
C300 Rh1 P1 128.31(11)
C200 Rh1 P1 102.89(12)
P3 Rh1 P1 117.49(4)
C300 Rh1 Rh2 80.33(11)
C200 Rh1 Rh2 167.85(10)
P3 Rh1 Rh2 87.24(3)
P1 Rh1 Rh2 84.23(3)
C100 Rh2 P4 89.79(12)
C100 Rh2 P2 93.34(12)
P4 Rh2 P2 168.21(4)
C100 Rh2 Rh1 173.83(11)
P4 Rh2 Rh1 91.95(3)
P2 Rh2 Rh1 86.13(3)
N4 P1 O1 98.14(15)
N4 P1 O2 93.35(15)
O1 P1 O2 87.67(13)
N4 P1 Rh1 118.69(12)
O1 P1 Rh1 122.87(11)
O2 P1 Rh1 127.90(10)
N4 P1 P2 35.77(11)
O1 P1 P2 129.23(10)
O2 P1 P2 108.99(10)
Rh1 P1 P2 84.49(4)
O4 P2 N4 101.83(15)
O4 P2 O3 100.55(13)
N4 P2 O3 96.47(15)
O4 P2 Rh2 116.27(11)
N4 P2 Rh2 120.94(12)
O3 P2 Rh2 117.08(10)
O4 P2 P1 111.07(11)
N4 P2 P1 35.56(11)
O3 P2 P1 125.56(10)
Rh2 P2 P1 87.28(4)
O5 P3 N5 95.04(15)
O5 P3 O6 100.51(13)
N5 P3 O6 99.24(15)
O5 P3 Rh1 118.70(11)
N5 P3 Rh1 123.36(11)
O6 P3 Rh1 115.52(10)
N5 P4 O8 105.14(15)
N5 P4 O7 96.11(16)
O8 P4 O7 98.43(14)
N5 P4 Rh2 116.36(13)
O8 P4 Rh2 113.29(11)
O7 P4 Rh2 124.32(10)
C1 O1 P1 117.0(2)
C3 O2 P1 117.3(2)
C5 O3 P2 125.1(2)
C7 O4 P2 116.9(2)
C9 O5 P3 115.9(2)
C11 O6 P3 123.6(2)
C13 O7 P4 120.5(3)
C15 O8 P4 123.1(2)
C100 N1 C101 176.9(4)
C200 N2 C201 176.1(4)
C300 N3 C301 165.7(4)
C40 N4 P1 123.2(3)
C40 N4 P2 128.1(3)
P1 N4 P2 108.67(18)
C50 N5 P4 119.2(3)
C50 N5 P3 124.4(3)
P4 N5 P3 115.40(18)
O1 C1 C2 104.9(3)
F3 C2 F1 105.9(4)
F3 C2 F2 101.2(4)
F1 C2 F2 113.6(3)
F3 C2 C1 113.2(4)
F1 C2 C1 107.8(3)
F2 C2 C1 114.8(4)
O2 C3 C4 107.7(3)
F4 C4 F6 99.7(3)
F4 C4 F5 107.8(3)
F6 C4 F5 104.9(3)
F4 C4 C3 115.0(4)
F6 C4 C3 117.4(3)
F5 C4 C3 110.9(3)
O3 C5 C6 114.5(3)
F8 C6 F9 110.8(3)
F8 C6 F7 106.2(3)
F9 C6 F7 102.3(3)
F8 C6 C5 107.2(3)
F9 C6 C5 112.6(3)
F7 C6 C5 117.5(3)
O4 C7 C8 108.0(3)
F12 C8 F11 107.3(4)
F12 C8 F10 101.8(3)
F11 C8 F10 113.1(3)
F12 C8 C7 118.1(3)
F11 C8 C7 106.9(3)
F10 C8 C7 109.7(4)
O5 C9 C10 106.5(3)
F14 C10 F15 110.6(4)
F14 C10 F13 104.5(4)
F15 C10 F13 104.5(4)
F14 C10 C9 109.0(4)
F15 C10 C9 108.6(4)
F13 C10 C9 119.5(4)
O6 C11 C12 115.6(3)
F18 C12 F17 109.6(4)
F18 C12 F16 102.9(3)
F17 C12 F16 105.3(3)
F18 C12 C11 111.1(4)
F17 C12 C11 110.2(4)
F16 C12 C11 117.3(3)
O7 C13 C14 107.6(4)
F21 C14 F20 102.5(3)
F21 C14 F19 102.7(4)
F20 C14 F19 108.3(3)
F21 C14 C13 117.9(3)
F20 C14 C13 110.5(4)
F19 C14 C13 113.9(4)
C16 C15 O8 115.5(3)
F22 C16 F24 109.0(3)
F22 C16 C15 108.1(4)
F24 C16 C15 109.4(3)
F22 C16 F23 108.8(3)
F24 C16 F23 107.2(3)
C15 C16 F23 114.2(3)
N1 C100 Rh2 178.7(4)
C104 C101 N1 104.1(4)
C104 C101 C103 111.0(4)
N1 C101 C103 105.7(3)
C104 C101 C102 109.4(4)
N1 C101 C102 111.0(3)
C103 C101 C102 115.1(4)
N2 C200 Rh1 177.1(4)
C204 C201 N2 105.9(3)
C204 C201 C203 109.7(4)
N2 C201 C203 105.7(3)
C204 C201 C202 108.4(4)
N2 C201 C202 112.1(3)
C203 C201 C202 114.6(3)
N3 C300 Rh1 172.1(3)
C303 C301 C304 108.0(4)
C303 C301 C302 115.0(3)
C304 C301 C302 106.7(3)
C303 C301 N3 104.7(3)
C304 C301 N3 114.6(3)
C302 C301 N3 108.1(3)

loop_
_geom_bond_atom_site_label_1
_geom_bond_atom_site_label_2
_geom_bond_distance
Rh1 C300 1.983(4)
Rh1 C200 1.995(4)
Rh1 P3 2.1050(10)
Rh1 P1 2.3509(11)
Rh1 Rh2 2.7099(5)
Rh2 C100 1.866(4)
Rh2 P4 2.1838(11)
Rh2 P2 2.2300(11)
P1 N4 1.645(3)
P1 O1 1.645(3)
P1 O2 1.694(3)
P1 P2 2.6805(14)
P2 O4 1.575(2)
P2 N4 1.654(3)
P2 O3 1.694(3)
P3 O5 1.605(2)
P3 N5 1.691(3)
P3 O6 1.731(3)
P4 N5 1.565(3)
P4 O8 1.674(3)
P4 O7 1.730(3)
O1 C1 1.438(4)
O2 C3 1.418(4)
O3 C5 1.457(4)
O4 C7 1.432(5)
O5 C9 1.398(5)
O6 C11 1.475(4)
O7 C13 1.368(5)
O8 C15 1.523(5)
F1 C2 1.364(5)
F2 C2 1.396(5)
F3 C2 1.257(5)
F4 C4 1.291(5)
F5 C4 1.342(5)
F6 C4 1.311(5)
F7 C6 1.382(4)
F8 C6 1.294(5)
F9 C6 1.332(5)
F10 C8 1.366(5)
F11 C8 1.352(5)
F12 C8 1.340(5)
F13 C10 1.385(5)
F14 C10 1.269(5)
F15 C10 1.323(5)
F16 C12 1.402(5)
F17 C12 1.339(5)
F18 C12 1.264(5)
F19 C14 1.348(5)
F20 C14 1.310(5)
F21 C14 1.286(5)
F22 C16 1.312(5)
F23 C16 1.442(5)
F24 C16 1.323(5)
N1 C100 1.152(5)
N1 C101 1.433(5)
N2 C200 1.172(5)
N2 C201 1.487(5)
N3 C300 1.196(5)
N3 C301 1.543(5)
N4 C40 1.535(5)
N5 C50 1.425(5)
C1 C2 1.514(6)
C3 C4 1.604(6)
C5 C6 1.518(5)
C7 C8 1.479(5)
C9 C10 1.517(6)
C11 C12 1.513(6)
C13 C14 1.597(6)
C15 C16 1.442(5)
C101 C104 1.431(6)
C101 C103 1.596(6)
C101 C102 1.612(6)
C201 C204 1.418(5)
C201 C203 1.549(6)
C201 C202 1.615(6)
C301 C303 1.468(6)
C301 C304 1.512(6)
C301 C302 1.522(5)
